data_1506962
loop_
_publ_author_name
'Overman, Larry E.'
'Velthuisen, Emile J.'

_publ_section_title
;
 Stereocontrolled construction of either stereoisomer of
 12-oxatricyclo[6.3.1.0(2,7)]dodecanes using Prins-pinacol reactions.
;
_journal_issue 21
_journal_name_full 'Organic letters'
_journal_page_first 3853
_journal_page_last 3856
_journal_paper_doi 10.1021/ol0482745
_journal_volume 6
_journal_year 2004
_chemical_formula_sum 'C11 H18 O3 S2'
_chemical_formula_weight 262.37
_chemical_name_systematic
; 

 ? 

;
_space_group_IT_number 5
_symmetry_cell_setting monoclinic
_symmetry_space_group_name_Hall 'C 2y'
_symmetry_space_group_name_H-M 'C 1 2 1'
_atom_sites_solution_hydrogens difmap
_atom_sites_solution_primary direct
_atom_sites_solution_secondary difmap
_audit_creation_method SHELXTL
_cell_angle_alpha 90.00
_cell_angle_beta 102.8490(10)
_cell_angle_gamma 90.00
_cell_formula_units_Z 4
_cell_length_a 14.0471(6)
_cell_length_b 7.9277(3)
_cell_length_c 11.5877(5)
_cell_measurement_temperature 163(2)
_cell_volume 1258.11(9)
_computing_cell_refinement 'Bruker SMART/SAINT'
_computing_data_collection 'Bruker SMART'
_computing_data_reduction 'Bruker SAINT'
_computing_molecular_graphics 'Bruker SHELXTL'
_computing_publication_material 'Bruker SHELXTL'
_computing_structure_refinement 'Bruker SHELXTL'
_computing_structure_solution 'Bruker SHELXTL'
_diffrn_ambient_temperature 163(2)
_diffrn_measured_fraction_theta_full 0.944
_diffrn_measured_fraction_theta_max 0.944
_diffrn_measurement_device_type 'CCD area detector'
_diffrn_measurement_method 'omega scans'
_diffrn_radiation_monochromator graphite
_diffrn_radiation_source 'sealed tube'
_diffrn_radiation_type MoK\a
_diffrn_radiation_wavelength 0.71073
_diffrn_reflns_av_R_equivalents 0.0191
_diffrn_reflns_av_sigmaI/netI 0.0243
_diffrn_reflns_limit_h_max 17
_diffrn_reflns_limit_h_min -18
_diffrn_reflns_limit_k_max 10
_diffrn_reflns_limit_k_min -10
_diffrn_reflns_limit_l_max 15
_diffrn_reflns_limit_l_min -14
_diffrn_reflns_number 6303
_diffrn_reflns_theta_full 28.25
_diffrn_reflns_theta_max 28.25
_diffrn_reflns_theta_min 2.97
_diffrn_standards_decay_% '< 1.0'
_diffrn_standards_interval_count 'initial 50 frames recollected'
_diffrn_standards_number '50 frames'
_exptl_absorpt_coefficient_mu 0.413
_exptl_absorpt_correction_T_max 0.9038
_exptl_absorpt_correction_T_min 0.8522
_exptl_absorpt_correction_type multi-scan
_exptl_absorpt_process_details 'Bruker SADABS'
_exptl_crystal_colour colorless
_exptl_crystal_density_diffrn 1.385
_exptl_crystal_density_meas ?
_exptl_crystal_density_method 'not measured'
_exptl_crystal_description irregular
_exptl_crystal_F_000 560
_exptl_crystal_size_max 0.40
_exptl_crystal_size_mid 0.35
_exptl_crystal_size_min 0.25
_refine_diff_density_max 0.234
_refine_diff_density_min -0.163
_refine_diff_density_rms 0.036
_refine_ls_abs_structure_details 'Flack H D (1983), Acta Cryst. A39, 876-881'
_refine_ls_abs_structure_Flack 0.49(4)
_refine_ls_extinction_method none
_refine_ls_goodness_of_fit_ref 1.095
_refine_ls_hydrogen_treatment refall
_refine_ls_matrix_type full
_refine_ls_number_parameters 217
_refine_ls_number_reflns 2850
_refine_ls_number_restraints 1
_refine_ls_restrained_S_all 1.095
_refine_ls_R_factor_all 0.0221
_refine_ls_R_factor_gt 0.0218
_refine_ls_shift/su_max 0.000
_refine_ls_shift/su_mean 0.000
_refine_ls_structure_factor_coef Fsqd
_refine_ls_weighting_details 'calc w=1/[\s^2^(Fo^2^)+(0.0353P)^2^+0.2155P] where P=(Fo^2^+2Fc^2^)/3'
_refine_ls_weighting_scheme calc
_refine_ls_wR_factor_gt 0.0579
_refine_ls_wR_factor_ref 0.0583
_reflns_number_gt 2817
_reflns_number_total 2850
_reflns_threshold_expression >2sigma(I)
_cod_data_source_file ol0482745si20040830_022042.cif
_cod_data_source_block leo148
_cod_depositor_comments
;
The following automatic conversions were performed:

'_symmetry_cell_setting' value 'Monoclinic' changed to 'monoclinic'
according to /home/saulius/struct/CIF-dictionaries/cif_core.dic
dictionary named 'cif_core.dic' version 2.4.1 from 2010-06-29.

Automatic conversion script
Id: cif_fix_values 1715 2011-07-08 13:25:40Z adriana 

The following automatic conversions were performed:

'_exptl_crystal_density_meas' value 'none' was changed to '?' - the
value is perceived as not measured.

Automatic conversion script
Id: cif_fix_values 3008 2015-01-20 13:52:24Z robertas 
;
_cod_original_sg_symbol_H-M C2
_cod_database_code 1506962

loop_
_symmetry_equiv_pos_as_xyz
'x, y, z'
'-x, y, -z'
'x+1/2, y+1/2, z'
'-x+1/2, y+1/2, -z'

loop_
_atom_site_label
_atom_site_type_symbol
_atom_site_fract_x
_atom_site_fract_y
_atom_site_fract_z
_atom_site_U_iso_or_equiv
_atom_site_adp_type
_atom_site_occupancy
_atom_site_symmetry_multiplicity
_atom_site_calc_flag
S1 S 0.04618(2) 0.02545(4) 0.18538(3) 0.02049(8) Uani 1 1 d
S2 S 0.23751(2) -0.08469(4) 0.34777(3) 0.02023(8) Uani 1 1 d
O1 O 0.15350(7) -0.44569(12) 0.26309(8) 0.01749(19) Uani 1 1 d
O2 O 0.04596(7) -0.29759(12) 0.34336(9) 0.0196(2) Uani 1 1 d
O3 O 0.11396(8) -0.51836(15) -0.04021(9) 0.0296(2) Uani 1 1 d
C1 C 0.08644(9) -0.30835(16) 0.24484(11) 0.0162(2) Uani 1 1 d
C2 C 0.13658(9) -0.14113(17) 0.22627(11) 0.0171(2) Uani 1 1 d
C3 C 0.17984(10) -0.16606(17) 0.11632(12) 0.0205(3) Uani 1 1 d
C4 C 0.24674(11) -0.32005(19) 0.12983(13) 0.0215(3) Uani 1 1 d
C5 C 0.19768(9) -0.47784(17) 0.16421(11) 0.0177(2) Uani 1 1 d
C6 C -0.02909(12) -0.4188(2) 0.34380(14) 0.0246(3) Uani 1 1 d
C7 C 0.02035(11) 0.09065(19) 0.32556(14) 0.0241(3) Uani 1 1 d
C8 C 0.11003(11) 0.14628(19) 0.41738(13) 0.0240(3) Uani 1 1 d
C9 C 0.17943(11) 0.00045(18) 0.46025(12) 0.0235(3) Uani 1 1 d
C10 C 0.11872(10) -0.54660(17) 0.06285(12) 0.0204(3) Uani 1 1 d
C11 C 0.26998(10) -0.62132(18) 0.20295(13) 0.0224(3) Uani 1 1 d
H1 H 0.0347(12) -0.332(2) 0.1713(14) 0.011(4) Uiso 1 1 d
H3A H 0.2161(13) -0.067(3) 0.1054(15) 0.023(4) Uiso 1 1 d
H3B H 0.1269(14) -0.180(2) 0.0464(17) 0.026(5) Uiso 1 1 d
H4A H 0.3069(14) -0.301(2) 0.1873(17) 0.024(5) Uiso 1 1 d
H4B H 0.2652(13) -0.347(2) 0.0563(16) 0.020(4) Uiso 1 1 d
H6A H -0.0686(16) -0.428(3) 0.270(2) 0.038(6) Uiso 1 1 d
H6B H -0.0664(15) -0.377(3) 0.3968(19) 0.033(5) Uiso 1 1 d
H6C H -0.0038(17) -0.532(3) 0.363(2) 0.045(6) Uiso 1 1 d
H7A H -0.0219(16) 0.188(3) 0.2994(18) 0.029(5) Uiso 1 1 d
H7B H -0.0169(16) -0.001(3) 0.3593(19) 0.034(5) Uiso 1 1 d
H8A H 0.0853(14) 0.188(2) 0.4846(17) 0.024(4) Uiso 1 1 d
H8B H 0.1465(15) 0.234(3) 0.3858(18) 0.031(5) Uiso 1 1 d
H9A H 0.2310(15) 0.035(3) 0.5184(18) 0.031(5) Uiso 1 1 d
H9B H 0.1452(14) -0.091(3) 0.4939(16) 0.025(4) Uiso 1 1 d
H10 H 0.0699(14) -0.618(3) 0.0940(17) 0.030(5) Uiso 1 1 d
H11A H 0.3121(15) -0.583(3) 0.2734(19) 0.033(5) Uiso 1 1 d
H11B H 0.2361(14) -0.724(2) 0.2156(16) 0.023(4) Uiso 1 1 d
H11C H 0.3055(15) -0.647(3) 0.1430(18) 0.030(5) Uiso 1 1 d

loop_
_atom_site_aniso_label
_atom_site_aniso_U_11
_atom_site_aniso_U_22
_atom_site_aniso_U_33
_atom_site_aniso_U_23
_atom_site_aniso_U_13
_atom_site_aniso_U_12
S1 0.01987(16) 0.01999(15) 0.01980(15) 0.00057(12) 0.00059(12) 0.00165(11)
S2 0.01483(14) 0.02266(16) 0.02161(15) -0.00012(12) 0.00063(11) -0.00349(12)
O1 0.0182(4) 0.0196(5) 0.0158(4) 0.0021(3) 0.0060(3) 0.0007(3)
O2 0.0200(5) 0.0216(5) 0.0195(5) -0.0036(3) 0.0092(4) -0.0069(4)
O3 0.0253(5) 0.0449(7) 0.0181(5) -0.0013(4) 0.0036(4) 0.0035(4)
C1 0.0150(6) 0.0182(6) 0.0156(6) -0.0006(4) 0.0037(5) -0.0021(4)
C2 0.0159(6) 0.0192(6) 0.0158(5) 0.0009(4) 0.0028(4) -0.0016(4)
C3 0.0235(7) 0.0208(6) 0.0193(6) 0.0039(5) 0.0091(5) -0.0016(5)
C4 0.0197(6) 0.0240(6) 0.0227(6) 0.0022(5) 0.0090(5) -0.0015(5)
C5 0.0173(6) 0.0217(6) 0.0150(5) 0.0003(5) 0.0051(5) 0.0001(5)
C6 0.0236(7) 0.0270(7) 0.0259(7) -0.0027(5) 0.0110(6) -0.0100(6)
C7 0.0202(7) 0.0250(6) 0.0271(7) -0.0061(5) 0.0054(6) -0.0020(6)
C8 0.0247(7) 0.0248(7) 0.0230(6) -0.0061(5) 0.0059(6) -0.0059(6)
C9 0.0240(7) 0.0265(7) 0.0185(6) -0.0034(5) 0.0018(5) -0.0065(6)
C10 0.0187(6) 0.0224(6) 0.0197(6) -0.0009(5) 0.0036(5) 0.0027(5)
C11 0.0190(6) 0.0262(8) 0.0221(7) 0.0014(5) 0.0045(5) 0.0042(5)

loop_
_atom_type_symbol
_atom_type_description
_atom_type_scat_dispersion_real
_atom_type_scat_dispersion_imag
_atom_type_scat_source
C C 0.0033 0.0016 'International Tables Vol C Tables 4.2.6.8 and 6.1.1.4'
H H 0.0000 0.0000 'International Tables Vol C Tables 4.2.6.8 and 6.1.1.4'
O O 0.0106 0.0060 'International Tables Vol C Tables 4.2.6.8 and 6.1.1.4'
S S 0.1246 0.1234 'International Tables Vol C Tables 4.2.6.8 and 6.1.1.4'

loop_
_geom_angle_atom_site_label_1
_geom_angle_atom_site_label_2
_geom_angle_atom_site_label_3
_geom_angle
C7 S1 C2 103.90(6)
C9 S2 C2 104.48(6)
C1 O1 C5 113.85(10)
C1 O2 C6 113.58(10)
O2 C1 O1 107.67(10)
O2 C1 C2 110.27(10)
O1 C1 C2 111.79(10)
C1 C2 C3 106.38(10)
C1 C2 S2 113.97(9)
C3 C2 S2 106.78(9)
C1 C2 S1 110.30(9)
C3 C2 S1 104.97(9)
S2 C2 S1 113.69(7)
C4 C3 C2 111.37(11)
C5 C4 C3 112.29(11)
O1 C5 C4 111.24(11)
O1 C5 C11 105.91(10)
C4 C5 C11 112.28(11)
O1 C5 C10 107.90(10)
C4 C5 C10 112.70(11)
C11 C5 C10 106.43(11)
C8 C7 S1 114.12(10)
C7 C8 C9 112.23(12)
C8 C9 S2 113.93(10)
O3 C10 C5 124.65(13)

loop_
_geom_bond_atom_site_label_1
_geom_bond_atom_site_label_2
_geom_bond_distance
S1 C7 1.8165(15)
S1 C2 1.8203(14)
S2 C9 1.8147(15)
S2 C2 1.8179(13)
O1 C1 1.4244(16)
O1 C5 1.4419(14)
O2 C1 1.3867(15)
O2 C6 1.4272(16)
O3 C10 1.2022(17)
C1 C2 1.5385(17)
C2 C3 1.5414(17)
C3 C4 1.527(2)
C4 C5 1.5234(18)
C5 C11 1.5245(18)
C5 C10 1.5255(18)
C7 C8 1.522(2)
C8 C9 1.523(2)

loop_
_geom_torsion_atom_site_label_1
_geom_torsion_atom_site_label_2
_geom_torsion_atom_site_label_3
_geom_torsion_atom_site_label_4
_geom_torsion
C6 O2 C1 O1 -78.64(14)
C6 O2 C1 C2 159.15(12)
C5 O1 C1 O2 176.85(10)
C5 O1 C1 C2 -61.88(13)
O2 C1 C2 C3 179.46(10)
O1 C1 C2 C3 59.72(13)
O2 C1 C2 S2 62.07(13)
O1 C1 C2 S2 -57.68(12)
O2 C1 C2 S1 -67.22(12)
O1 C1 C2 S1 173.03(8)
C9 S2 C2 C1 -78.63(10)
C9 S2 C2 C3 164.21(9)
C9 S2 C2 S1 48.94(8)
C7 S1 C2 C1 80.39(10)
C7 S1 C2 C3 -165.39(9)
C7 S1 C2 S2 -49.05(9)
C1 C2 C3 C4 -54.76(14)
S2 C2 C3 C4 67.30(13)
S1 C2 C3 C4 -171.70(10)
C2 C3 C4 C5 51.74(16)
C1 O1 C5 C4 54.89(13)
C1 O1 C5 C11 177.15(10)
C1 O1 C5 C10 -69.21(13)
C3 C4 C5 O1 -49.42(15)
C3 C4 C5 C11 -167.92(11)
C3 C4 C5 C10 71.91(15)
C2 S1 C7 C8 56.36(12)
S1 C7 C8 C9 -67.77(15)
C7 C8 C9 S2 67.13(14)
C2 S2 C9 C8 -55.63(11)
O1 C5 C10 O3 145.23(13)
C4 C5 C10 O3 22.01(19)
C11 C5 C10 O3 -101.47(16)

loop_
_cod_related_entry_id
_cod_related_entry_database
_cod_related_entry_code
1 ChemSpider 21200197
